data_7244092
loop_
_publ_author_name
'Wang, Kai-Kai'
'Li, Yan-Li'
'Zhao, Ying-Chao'
'Zhang, Shan-Shan'
'Chen, Rongxiang'
'Sun, Aili'

_publ_section_title
;
 Facile synthesis of O-acylhydroxamates via reaction of oxime chlorides
 with carboxylic acids
;
_journal_issue 63
_journal_name_full 'RSC Advances'
_journal_page_first 40193
_journal_page_last 40196
_journal_paper_doi 10.1039/D1RA06860A
_journal_volume 11
_journal_year 2021
_chemical_formula_sum 'C14 H11 N O3'
_chemical_formula_weight 241.24
_space_group_crystal_system orthorhombic
_space_group_IT_number 19
_space_group_name_Hall 'P 2ac 2ab'
_space_group_name_H-M_alt 'P 21 21 21'
_atom_sites_solution_hydrogens geom
_audit_creation_method SHELXL-2014/7
_audit_update_record
;
2019-12-28 deposited with the CCDC.	2021-12-03 downloaded from the CCDC.
;
_cell_angle_alpha 90
_cell_angle_beta 90
_cell_angle_gamma 90
_cell_formula_units_Z 4
_cell_length_a 8.9979(11)
_cell_length_b 9.4469(11)
_cell_length_c 14.0932(17)
_cell_measurement_reflns_used 2636
_cell_measurement_temperature 296(2)
_cell_measurement_theta_max 27.13
_cell_measurement_theta_min 2.60
_cell_volume 1198.0(2)
_computing_cell_refinement 'Bruker SMART'
_computing_data_collection 'Bruker SMART'
_computing_data_reduction 'Bruker SAINT'
_computing_molecular_graphics 'Bruker SHELXTL'
_computing_publication_material 'Bruker SHELXTL'
_computing_structure_refinement 'SHELXL-2014/7 (Sheldrick, 2014)'
_computing_structure_solution 'Bruker SHELXTL'
_diffrn_ambient_temperature 296(2)
_diffrn_measured_fraction_theta_full 0.998
_diffrn_measured_fraction_theta_max 0.998
_diffrn_measurement_device_type 'CCD area detector'
_diffrn_measurement_method 'phi and omega scans'
_diffrn_radiation_type MoK\a
_diffrn_radiation_wavelength 0.71073
_diffrn_reflns_av_R_equivalents 0.0180
_diffrn_reflns_av_unetI/netI 0.0191
_diffrn_reflns_Laue_measured_fraction_full 0.998
_diffrn_reflns_Laue_measured_fraction_max 0.998
_diffrn_reflns_limit_h_max 10
_diffrn_reflns_limit_h_min -10
_diffrn_reflns_limit_k_max 11
_diffrn_reflns_limit_k_min -9
_diffrn_reflns_limit_l_max 15
_diffrn_reflns_limit_l_min -16
_diffrn_reflns_number 6084
_diffrn_reflns_point_group_measured_fraction_full 0.999
_diffrn_reflns_point_group_measured_fraction_max 0.999
_diffrn_reflns_theta_full 24.992
_diffrn_reflns_theta_max 24.992
_diffrn_reflns_theta_min 2.891
_exptl_absorpt_coefficient_mu 0.095
_exptl_absorpt_correction_type none
_exptl_crystal_colour colorless
_exptl_crystal_density_diffrn 1.338
_exptl_crystal_description block
_exptl_crystal_F_000 504
_exptl_crystal_size_max 0.260
_exptl_crystal_size_mid 0.250
_exptl_crystal_size_min 0.250
_refine_diff_density_max 0.127
_refine_diff_density_min -0.153
_refine_diff_density_rms 0.026
_refine_ls_abs_structure_details
; 
 Flack x determined using 700 quotients [(I+)-(I-)]/[(I+)+(I-)] 
 (Parsons, Flack and Wagner, Acta Cryst. B69 (2013) 249-259). 
;
_refine_ls_abs_structure_Flack 1.3(4)
_refine_ls_extinction_coef 0.016(4)
_refine_ls_extinction_expression Fc^*^=kFc[1+0.001xFc^2^\l^3^/sin(2\q)]^-1/4^
_refine_ls_extinction_method 'SHELXL-2014/7 (Sheldrick 2014'
_refine_ls_goodness_of_fit_ref 0.979
_refine_ls_hydrogen_treatment constr
_refine_ls_matrix_type full
_refine_ls_number_parameters 164
_refine_ls_number_reflns 2107
_refine_ls_number_restraints 0
_refine_ls_restrained_S_all 0.979
_refine_ls_R_factor_all 0.0384
_refine_ls_R_factor_gt 0.0326
_refine_ls_shift/su_max 0.000
_refine_ls_shift/su_mean 0.000
_refine_ls_structure_factor_coef Fsqd
_refine_ls_weighting_details 'w=1/[\s^2^(Fo^2^)+(0.0715P)^2^+0.0275P] where P=(Fo^2^+2Fc^2^)/3'
_refine_ls_weighting_scheme calc
_refine_ls_wR_factor_gt 0.0940
_refine_ls_wR_factor_ref 0.0983
_reflns_Friedel_coverage 0.706
_reflns_Friedel_fraction_full 1.000
_reflns_Friedel_fraction_max 1.000
_reflns_number_gt 1859
_reflns_number_total 2107
_reflns_threshold_expression 'I > 2\s(I)'
_cod_data_source_file d1ra06860a2.cif
_cod_data_source_block 1
_cod_database_code 7244092
_shelx_shelxl_version_number 2014/7
_shelx_space_group_comment
; 
The symmetry employed for this shelxl refinement is uniquely defined 
by the following loop, which should always be used as a source of 
symmetry information in preference to the above space-group names. 
They are only intended as comments. 
;
_shelx_estimated_absorpt_t_min 0.976
_shelx_estimated_absorpt_t_max 0.977

loop_
_space_group_symop_operation_xyz
'x, y, z'
'-x+1/2, -y, z+1/2'
'-x, y+1/2, -z+1/2'
'x+1/2, -y+1/2, -z'

loop_
_atom_site_label
_atom_site_type_symbol
_atom_site_fract_x
_atom_site_fract_y
_atom_site_fract_z
_atom_site_U_iso_or_equiv
_atom_site_adp_type
_atom_site_occupancy
_atom_site_site_symmetry_order
_atom_site_calc_flag
_atom_site_refinement_flags_posn
_atom_site_refinement_flags_adp
_atom_site_refinement_flags_occupancy
_atom_site_disorder_assembly
_atom_site_disorder_group
C1 C 0.4616(2) 0.7407(2) 0.67369(15) 0.0448(5) Uani 1 1 d . . . . .
H1D H 0.5214 0.8100 0.6465 0.054 Uiso 1 1 calc R U . . .
C2 C 0.4632(3) 0.7200(3) 0.77135(16) 0.0541(6) Uani 1 1 d . . . . .
H2B H 0.5236 0.7760 0.8095 0.065 Uiso 1 1 calc R U . . .
C3 C 0.3753(3) 0.6167(3) 0.81170(16) 0.0519(6) Uani 1 1 d . . . . .
H3A H 0.3767 0.6031 0.8770 0.062 Uiso 1 1 calc R U . . .
C4 C 0.2860(3) 0.5341(3) 0.75599(15) 0.0512(6) Uani 1 1 d . . . . .
H4A H 0.2272 0.4644 0.7836 0.061 Uiso 1 1 calc R U . . .
C5 C 0.2828(2) 0.5538(2) 0.65855(15) 0.0448(5) Uani 1 1 d . . . . .
H5D H 0.2219 0.4974 0.6210 0.054 Uiso 1 1 calc R U . . .
C6 C 0.3707(2) 0.6577(2) 0.61689(13) 0.0348(5) Uani 1 1 d . . . . .
C7 C 0.3587(2) 0.6759(2) 0.51183(13) 0.0367(5) Uani 1 1 d . . . . .
C8 C 0.3962(2) 0.8573(2) 0.33583(14) 0.0442(5) Uani 1 1 d . . . . .
C9 C 0.3934(2) 0.8549(2) 0.23051(14) 0.0396(5) Uani 1 1 d . . . . .
C10 C 0.4795(3) 0.7633(3) 0.17723(15) 0.0497(6) Uani 1 1 d . . . . .
H10B H 0.5412 0.6982 0.2072 0.060 Uiso 1 1 calc R U . . .
C11 C 0.4733(3) 0.7690(3) 0.07917(16) 0.0610(7) Uani 1 1 d . . . . .
H11 H 0.5318 0.7085 0.0429 0.073 Uiso 1 1 calc R U . . .
C12 C 0.3796(3) 0.8649(3) 0.03525(16) 0.0629(7) Uani 1 1 d . . . . .
H12 H 0.3752 0.8684 -0.0306 0.075 Uiso 1 1 calc R U . . .
C13 C 0.2932(3) 0.9547(3) 0.08806(16) 0.0626(7) Uani 1 1 d . . . . .
H13A H 0.2295 1.0180 0.0580 0.075 Uiso 1 1 calc R U . . .
C14 C 0.3007(3) 0.9511(2) 0.18597(16) 0.0514(6) Uani 1 1 d . . . . .
H14A H 0.2435 1.0132 0.2219 0.062 Uiso 1 1 calc R U . . .
N1 N 0.4756(2) 0.7354(2) 0.46961(11) 0.0507(5) Uani 1 1 d . . . . .
H1E H 0.5491 0.7677 0.5021 0.061 Uiso 1 1 calc R U . . .
O1 O 0.24811(16) 0.63895(17) 0.46702(9) 0.0490(4) Uani 1 1 d . . . . .
O2 O 0.47436(17) 0.74343(17) 0.37033(9) 0.0488(4) Uani 1 1 d . . . . .
O3 O 0.3400(3) 0.9430(2) 0.38571(11) 0.0760(6) Uani 1 1 d . . . . .

loop_
_atom_site_aniso_label
_atom_site_aniso_U_11
_atom_site_aniso_U_22
_atom_site_aniso_U_33
_atom_site_aniso_U_23
_atom_site_aniso_U_13
_atom_site_aniso_U_12
C1 0.0475(12) 0.0501(12) 0.0367(11) 0.0011(9) -0.0004(9) -0.0084(11)
C2 0.0628(15) 0.0618(15) 0.0379(12) -0.0039(11) -0.0055(11) -0.0051(13)
C3 0.0633(14) 0.0611(14) 0.0313(10) 0.0065(11) 0.0031(10) 0.0068(13)
C4 0.0582(14) 0.0499(13) 0.0456(13) 0.0141(10) 0.0042(10) -0.0001(11)
C5 0.0446(12) 0.0453(12) 0.0446(12) 0.0036(10) -0.0030(9) -0.0029(10)
C6 0.0327(10) 0.0391(9) 0.0325(10) 0.0002(8) 0.0001(8) 0.0053(9)
C7 0.0338(10) 0.0414(11) 0.0347(10) -0.0021(8) -0.0026(9) 0.0040(9)
C8 0.0537(13) 0.0460(12) 0.0328(11) 0.0003(10) 0.0024(9) -0.0028(12)
C9 0.0461(11) 0.0402(11) 0.0326(10) -0.0021(9) 0.0024(8) -0.0075(10)
C10 0.0564(13) 0.0533(13) 0.0394(12) -0.0003(10) 0.0001(10) 0.0045(12)
C11 0.0772(18) 0.0661(16) 0.0398(13) -0.0093(12) 0.0113(12) 0.0042(14)
C12 0.0935(19) 0.0645(15) 0.0306(11) 0.0021(11) -0.0035(12) -0.0052(16)
C13 0.0871(19) 0.0556(14) 0.0451(13) 0.0091(12) -0.0118(12) 0.0055(14)
C14 0.0638(14) 0.0474(13) 0.0430(12) -0.0009(10) -0.0019(10) 0.0058(12)
N1 0.0414(10) 0.0846(14) 0.0260(9) 0.0071(9) -0.0054(7) -0.0099(10)
O1 0.0415(8) 0.0673(10) 0.0381(7) -0.0043(7) -0.0062(6) -0.0039(8)
O2 0.0474(9) 0.0692(10) 0.0297(8) 0.0047(7) 0.0018(6) 0.0037(8)
O3 0.1273(17) 0.0630(10) 0.0377(9) -0.0095(8) 0.0104(10) 0.0216(12)

loop_
_atom_type_symbol
_atom_type_description
_atom_type_scat_dispersion_real
_atom_type_scat_dispersion_imag
_atom_type_scat_source
C C 0.0033 0.0016 'International Tables Vol C Tables 4.2.6.8 and 6.1.1.4'
H H 0.0000 0.0000 'International Tables Vol C Tables 4.2.6.8 and 6.1.1.4'
N N 0.0061 0.0033 'International Tables Vol C Tables 4.2.6.8 and 6.1.1.4'
O O 0.0106 0.0060 'International Tables Vol C Tables 4.2.6.8 and 6.1.1.4'

loop_
_geom_angle_atom_site_label_1
_geom_angle_atom_site_label_2
_geom_angle_atom_site_label_3
_geom_angle
_geom_angle_site_symmetry_1
_geom_angle_site_symmetry_3
_geom_angle_publ_flag
C6 C1 C2 119.9(2) . . ?
C6 C1 H1D 120.1 . . ?
C2 C1 H1D 120.1 . . ?
C3 C2 C1 120.1(2) . . ?
C3 C2 H2B 120.0 . . ?
C1 C2 H2B 120.0 . . ?
C4 C3 C2 120.3(2) . . ?
C4 C3 H3A 119.9 . . ?
C2 C3 H3A 119.9 . . ?
C3 C4 C5 120.3(2) . . ?
C3 C4 H4A 119.9 . . ?
C5 C4 H4A 119.9 . . ?
C4 C5 C6 120.1(2) . . ?
C4 C5 H5D 120.0 . . ?
C6 C5 H5D 120.0 . . ?
C1 C6 C5 119.38(18) . . ?
C1 C6 C7 123.31(18) . . ?
C5 C6 C7 117.29(17) . . ?
O1 C7 N1 121.97(17) . . ?
O1 C7 C6 122.32(18) . . ?
N1 C7 C6 115.71(16) . . ?
O3 C8 O2 122.91(18) . . ?
O3 C8 C9 126.6(2) . . ?
O2 C8 C9 110.53(18) . . ?
C14 C9 C10 120.14(19) . . ?
C14 C9 C8 116.98(19) . . ?
C10 C9 C8 122.88(19) . . ?
C9 C10 C11 119.7(2) . . ?
C9 C10 H10B 120.1 . . ?
C11 C10 H10B 120.1 . . ?
C10 C11 C12 119.8(2) . . ?
C10 C11 H11 120.1 . . ?
C12 C11 H11 120.1 . . ?
C13 C12 C11 120.5(2) . . ?
C13 C12 H12 119.7 . . ?
C11 C12 H12 119.7 . . ?
C12 C13 C14 119.9(2) . . ?
C12 C13 H13A 120.0 . . ?
C14 C13 H13A 120.0 . . ?
C9 C14 C13 119.9(2) . . ?
C9 C14 H14A 120.0 . . ?
C13 C14 H14A 120.0 . . ?
C7 N1 O2 117.52(16) . . ?
C7 N1 H1E 121.2 . . ?
O2 N1 H1E 121.2 . . ?
C8 O2 N1 113.56(16) . . ?

loop_
_geom_bond_atom_site_label_1
_geom_bond_atom_site_label_2
_geom_bond_distance
_geom_bond_site_symmetry_2
_geom_bond_publ_flag
C1 C6 1.387(3) . ?
C1 C2 1.390(3) . ?
C1 H1D 0.9300 . ?
C2 C3 1.379(3) . ?
C2 H2B 0.9300 . ?
C3 C4 1.368(3) . ?
C3 H3A 0.9300 . ?
C4 C5 1.386(3) . ?
C4 H4A 0.9300 . ?
C5 C6 1.391(3) . ?
C5 H5D 0.9300 . ?
C6 C7 1.495(3) . ?
C7 O1 1.229(2) . ?
C7 N1 1.333(3) . ?
C8 O3 1.186(3) . ?
C8 O2 1.374(3) . ?
C8 C9 1.485(3) . ?
C9 C14 1.384(3) . ?
C9 C10 1.383(3) . ?
C10 C11 1.384(3) . ?
C10 H10B 0.9300 . ?
C11 C12 1.384(4) . ?
C11 H11 0.9300 . ?
C12 C13 1.371(4) . ?
C12 H12 0.9300 . ?
C13 C14 1.382(3) . ?
C13 H13A 0.9300 . ?
C14 H14A 0.9300 . ?
N1 O2 1.401(2) . ?
N1 H1E 0.8600 . ?

loop_
_geom_torsion_atom_site_label_1
_geom_torsion_atom_site_label_2
_geom_torsion_atom_site_label_3
_geom_torsion_atom_site_label_4
_geom_torsion
_geom_torsion_site_symmetry_1
_geom_torsion_site_symmetry_2
_geom_torsion_site_symmetry_3
_geom_torsion_site_symmetry_4
_geom_torsion_publ_flag
C6 C1 C2 C3 0.4(4) . . . . ?
C1 C2 C3 C4 -0.1(4) . . . . ?
C2 C3 C4 C5 -0.2(4) . . . . ?
C3 C4 C5 C6 0.1(3) . . . . ?
C2 C1 C6 C5 -0.5(3) . . . . ?
C2 C1 C6 C7 178.0(2) . . . . ?
C4 C5 C6 C1 0.3(3) . . . . ?
C4 C5 C6 C7 -178.3(2) . . . . ?
C1 C6 C7 O1 -155.1(2) . . . . ?
C5 C6 C7 O1 23.4(3) . . . . ?
C1 C6 C7 N1 24.6(3) . . . . ?
C5 C6 C7 N1 -156.80(19) . . . . ?
O3 C8 C9 C14 -9.0(3) . . . . ?
O2 C8 C9 C14 170.81(19) . . . . ?
O3 C8 C9 C10 170.3(3) . . . . ?
O2 C8 C9 C10 -9.9(3) . . . . ?
C14 C9 C10 C11 0.5(3) . . . . ?
C8 C9 C10 C11 -178.8(2) . . . . ?
C9 C10 C11 C12 -0.9(4) . . . . ?
C10 C11 C12 C13 0.2(4) . . . . ?
C11 C12 C13 C14 0.8(4) . . . . ?
C10 C9 C14 C13 0.6(3) . . . . ?
C8 C9 C14 C13 179.9(2) . . . . ?
C12 C13 C14 C9 -1.2(4) . . . . ?
O1 C7 N1 O2 -5.5(3) . . . . ?
C6 C7 N1 O2 174.67(16) . . . . ?
O3 C8 O2 N1 2.6(3) . . . . ?
C9 C8 O2 N1 -177.23(16) . . . . ?
C7 N1 O2 C8 82.9(2) . . . . ?
